data_4324748
loop_
_publ_author_name
'Cheryl D. L. Saunders'
'Lauren E. Longobardi'
'Neil Burford'
'Michael D. Lumsden'
'Ulrike Werner-Zwanziger'
'Banghao Chen'
'Robert McDonald'

_publ_contact_author_address
; Department of Chemistry
  University of Alberta
  Edmonton, Alberta T6G 2G2
  Canada
;
_publ_contact_author_email neil.burford@dal.ca
_publ_contact_author_fax 1(902)4941310
_publ_contact_author_name 'Dr Neil Burford'
_publ_contact_author_phone 1(902)4943707
_publ_section_title
;
 Comprehensive Chemical Characterization of Complexes Involving Lead-Amino
 Acid Interactions
;
_journal_name_full 'Inorganic Chemistry'
_journal_page_first 2799
_journal_page_last 2810
_journal_paper_doi 10.1021/ic101892x
_journal_volume 50
_journal_year 2011
_chemical_absolute_configuration ad
_chemical_formula_moiety 'C18 H26 N3 O9 Pb, N O3'
_chemical_formula_sum 'C18 H26 N4 O12 Pb'
_chemical_formula_weight 697.62
_chemical_name_systematic
;
 ?
;
_space_group_IT_number 19
_symmetry_cell_setting orthorhombic
_symmetry_space_group_name_Hall 'P 2ac 2ab'
_symmetry_space_group_name_H-M 'P 21 21 21'
_atom_sites_solution_hydrogens geom
_atom_sites_solution_primary direct
_atom_sites_solution_secondary difmap
_audit_creation_method SHELXL-97
_cell_angle_alpha 90.00
_cell_angle_beta 90.00
_cell_angle_gamma 90.00
_cell_formula_units_Z 4
_cell_length_a 5.3525(4)
_cell_length_b 13.4886(10)
_cell_length_c 33.906(3)
_cell_measurement_reflns_used 6774
_cell_measurement_temperature 193(2)
_cell_measurement_theta_max 27.42
_cell_measurement_theta_min 2.40
_cell_volume 2447.9(3)
_computing_cell_refinement 'Bruker SAINT (Bruker, 1997)'
_computing_data_collection 'Bruker SMART (Bruker, 1997)'
_computing_data_reduction 'Bruker SAINT (Bruker, 1997)'
_computing_molecular_graphics 'Bruker SHELXTL (Bruker, 1997)'
_computing_publication_material 'Bruker SHELXTL (Bruker, 1997)'
_computing_structure_refinement 'SHELXL-97 (Sheldrick, 1997)'
_computing_structure_solution 'DIRDIF-96 (Beurskens et al., 1996)'
_diffrn_ambient_temperature 193(2)
_diffrn_detector_area_resol_mean 8.192
_diffrn_measured_fraction_theta_full 1.000
_diffrn_measured_fraction_theta_max 1.000
_diffrn_measurement_device_type 'Bruker PLATFORM diffractometer/SMART 1000 CCD area detector'
_diffrn_measurement_method '\w scans'
_diffrn_radiation_monochromator graphite
_diffrn_radiation_source 'fine-focus sealed tube'
_diffrn_radiation_type MoK\a
_diffrn_radiation_wavelength 0.71073
_diffrn_reflns_av_R_equivalents 0.0243
_diffrn_reflns_av_sigmaI/netI 0.0291
_diffrn_reflns_limit_h_max 6
_diffrn_reflns_limit_h_min -6
_diffrn_reflns_limit_k_max 17
_diffrn_reflns_limit_k_min -17
_diffrn_reflns_limit_l_max 44
_diffrn_reflns_limit_l_min -43
_diffrn_reflns_number 21445
_diffrn_reflns_theta_full 27.47
_diffrn_reflns_theta_max 27.47
_diffrn_reflns_theta_min 1.62
_diffrn_standards_decay_% 0
_diffrn_standards_interval_time 0
_diffrn_standards_number 0
_exptl_absorpt_coefficient_mu 6.960
_exptl_absorpt_correction_T_max 0.4889
_exptl_absorpt_correction_T_min 0.0967
_exptl_absorpt_correction_type integration
_exptl_absorpt_process_details 'Bruker SHELXTL (Bruker, 1997)'
_exptl_crystal_colour colorless
_exptl_crystal_density_diffrn 1.893
_exptl_crystal_description rod
_exptl_crystal_F_000 1360
_exptl_crystal_size_max 0.63
_exptl_crystal_size_mid 0.16
_exptl_crystal_size_min 0.12
_refine_diff_density_max 2.375
_refine_diff_density_min -1.513
_refine_diff_density_rms 0.101
_refine_ls_abs_structure_details 'Flack H D (1983), Acta Cryst. A39, 876-881'
_refine_ls_abs_structure_Flack 0.010(7)
_refine_ls_extinction_method none
_refine_ls_goodness_of_fit_ref 1.140
_refine_ls_hydrogen_treatment constr
_refine_ls_matrix_type full
_refine_ls_number_parameters 316
_refine_ls_number_reflns 5571
_refine_ls_number_restraints 0
_refine_ls_restrained_S_all 1.140
_refine_ls_R_factor_all 0.0261
_refine_ls_R_factor_gt 0.0254
_refine_ls_shift/su_max 0.002
_refine_ls_shift/su_mean 0.000
_refine_ls_structure_factor_coef Fsqd
_refine_ls_weighting_details 'calc w=1/[\s^2^(Fo^2^)+(0.0125P)^2^+4.4992P] where P=(Fo^2^+2Fc^2^)/3'
_refine_ls_weighting_scheme calc
_refine_ls_wR_factor_gt 0.0585
_refine_ls_wR_factor_ref 0.0588
_reflns_number_gt 5463
_reflns_number_total 5571
_reflns_threshold_expression I>2\s(I)
_cod_data_source_file ic101892x_si_001_3.cif
_cod_data_source_block Pb-Phe-2H2O
_cod_database_code 4324748

loop_
_symmetry_equiv_pos_as_xyz
'x, y, z'
'-x+1/2, -y, z+1/2'
'-x, y+1/2, -z+1/2'
'x+1/2, -y+1/2, -z'

loop_
_atom_site_label
_atom_site_type_symbol
_atom_site_fract_x
_atom_site_fract_y
_atom_site_fract_z
_atom_site_U_iso_or_equiv
_atom_site_adp_type
_atom_site_occupancy
_atom_site_symmetry_multiplicity
_atom_site_calc_flag
_atom_site_refinement_flags
Pb Pb 0.22321(3) 0.511263(11) 0.219429(5) 0.03002(5) Uani 1 1 d .
O1 O -0.0432(6) 0.4733(3) 0.15567(12) 0.0468(9) Uani 1 1 d .
H1OA H -0.1921 0.4507 0.1588 0.070 Uiso 1 1 d R
H1OB H -0.0508 0.5364 0.1522 0.070 Uiso 1 1 d R
O2 O 0.1815(7) 0.6903(2) 0.26475(9) 0.0348(8) Uani 1 1 d .
H2OA H 0.2324 0.7420 0.2522 0.052 Uiso 1 1 d R
H2OB H 0.0358 0.7020 0.2744 0.052 Uiso 1 1 d R
O10 O 0.5349(6) 0.6255(2) 0.19289(11) 0.0336(8) Uani 1 1 d .
O11 O 0.1692(6) 0.6652(3) 0.16711(10) 0.0302(7) Uani 1 1 d .
O20 O 0.4917(7) 0.4176(2) 0.17956(11) 0.0357(8) Uani 1 1 d .
O21 O 0.2341(7) 0.2976(2) 0.19928(10) 0.0362(7) Uani 1 1 d .
O31 O 0.6671(11) 0.5211(3) 0.26606(14) 0.0760(15) Uani 1 1 d .
O32 O 0.9130(8) 0.4045(4) 0.28035(15) 0.0713(15) Uani 1 1 d .
O33 O 0.5412(10) 0.3692(4) 0.26729(14) 0.0729(16) Uani 1 1 d .
O41 O -0.2089(6) -0.0197(2) 0.13796(11) 0.0431(8) Uani 1 1 d .
O42 O 0.1916(7) -0.0339(3) 0.13127(12) 0.0522(10) Uani 1 1 d .
O43 O 0.0263(7) 0.1078(3) 0.14444(14) 0.0450(10) Uani 1 1 d .
N11 N 0.7504(7) 0.7955(2) 0.17115(10) 0.0267(7) Uani 1 1 d .
H11A H 0.7061 0.8146 0.1959 0.032 Uiso 1 1 calc R
H11B H 0.8220 0.8475 0.1583 0.032 Uiso 1 1 calc R
H11C H 0.8615 0.7445 0.1726 0.032 Uiso 1 1 calc R
N21 N 0.5146(7) 0.1540(3) 0.16548(12) 0.0275(8) Uani 1 1 d .
H21A H 0.5677 0.1473 0.1908 0.033 Uiso 1 1 calc R
H21B H 0.6028 0.1123 0.1496 0.033 Uiso 1 1 calc R
H21C H 0.3492 0.1388 0.1640 0.033 Uiso 1 1 calc R
N30 N 0.7070(9) 0.4341(3) 0.27223(11) 0.0366(9) Uani 1 1 d .
N40 N 0.0068(7) 0.0169(3) 0.13749(12) 0.0326(8) Uani 1 1 d .
C11 C 0.3991(9) 0.6779(3) 0.17182(14) 0.0229(9) Uani 1 1 d .
C12 C 0.5245(9) 0.7626(3) 0.14925(13) 0.0234(9) Uani 1 1 d .
H12 H 0.4052 0.8193 0.1470 0.028 Uiso 1 1 calc R
C13 C 0.6078(10) 0.7308(4) 0.10783(14) 0.0329(11) Uani 1 1 d .
H13A H 0.6914 0.7876 0.0949 0.039 Uiso 1 1 calc R
H13B H 0.7324 0.6769 0.1104 0.039 Uiso 1 1 calc R
C14 C 0.3988(9) 0.6956(4) 0.08184(14) 0.0356(11) Uani 1 1 d .
C15 C 0.3514(13) 0.5959(5) 0.07682(17) 0.0535(16) Uani 1 1 d .
H15 H 0.4514 0.5482 0.0901 0.064 Uiso 1 1 calc R
C16 C 0.1572(15) 0.5648(6) 0.0524(2) 0.072(2) Uani 1 1 d .
H16 H 0.1240 0.4960 0.0493 0.086 Uiso 1 1 calc R
C17 C 0.0144(14) 0.6327(8) 0.03272(17) 0.067(2) Uani 1 1 d .
H17 H -0.1167 0.6111 0.0159 0.080 Uiso 1 1 calc R
C18 C 0.0598(13) 0.7308(7) 0.03720(18) 0.061(2) Uani 1 1 d .
H18 H -0.0395 0.7778 0.0234 0.073 Uiso 1 1 calc R
C19 C 0.2496(10) 0.7631(4) 0.06167(14) 0.0446(12) Uani 1 1 d .
H19 H 0.2784 0.8322 0.0648 0.054 Uiso 1 1 calc R
C21 C 0.4145(10) 0.3276(3) 0.18021(15) 0.0277(10) Uani 1 1 d .
C22 C 0.5537(9) 0.2579(3) 0.15237(14) 0.0246(9) Uani 1 1 d .
H22 H 0.7363 0.2734 0.1535 0.030 Uiso 1 1 calc R
C23 C 0.4615(10) 0.2722(4) 0.10962(15) 0.0327(11) Uani 1 1 d .
H23A H 0.2883 0.2469 0.1075 0.039 Uiso 1 1 calc R
H23B H 0.4581 0.3439 0.1035 0.039 Uiso 1 1 calc R
C24 C 0.6218(9) 0.2202(4) 0.07947(14) 0.0329(11) Uani 1 1 d .
C25 C 0.8240(10) 0.2682(5) 0.06281(14) 0.0422(13) Uani 1 1 d .
H25 H 0.8578 0.3351 0.0698 0.051 Uiso 1 1 calc R
C26 C 0.9780(12) 0.2204(7) 0.03615(18) 0.059(2) Uani 1 1 d .
H26 H 1.1154 0.2544 0.0247 0.070 Uiso 1 1 calc R
C27 C 0.9315(14) 0.1238(7) 0.02629(18) 0.064(2) Uani 1 1 d .
H27 H 1.0383 0.0906 0.0082 0.077 Uiso 1 1 calc R
C28 C 0.7298(14) 0.0744(5) 0.04243(16) 0.0555(15) Uani 1 1 d .
H28 H 0.6977 0.0074 0.0354 0.067 Uiso 1 1 calc R
C29 C 0.5754(11) 0.1221(4) 0.06878(15) 0.0407(12) Uani 1 1 d .
H29 H 0.4365 0.0880 0.0797 0.049 Uiso 1 1 calc R

loop_
_atom_site_aniso_label
_atom_site_aniso_U_11
_atom_site_aniso_U_22
_atom_site_aniso_U_33
_atom_site_aniso_U_23
_atom_site_aniso_U_13
_atom_site_aniso_U_12
Pb 0.03725(8) 0.02259(7) 0.03023(8) -0.00066(6) 0.00803(7) -0.00733(6)
O1 0.0332(17) 0.0326(19) 0.075(3) 0.003(2) -0.0034(17) -0.0036(16)
O2 0.042(2) 0.0324(17) 0.0295(16) 0.0004(13) 0.0086(15) 0.0036(16)
O10 0.0299(18) 0.0211(16) 0.050(2) 0.0101(15) 0.0009(16) -0.0005(13)
O11 0.0232(16) 0.0339(18) 0.0334(18) 0.0004(14) 0.0042(13) -0.0081(13)
O20 0.0337(19) 0.0242(17) 0.049(2) -0.0094(16) 0.0104(16) -0.0060(14)
O21 0.0335(18) 0.0269(15) 0.0484(19) -0.0023(13) 0.0133(16) -0.0032(15)
O31 0.123(4) 0.043(2) 0.063(3) 0.011(2) 0.000(3) 0.026(3)
O32 0.055(3) 0.106(4) 0.053(3) 0.029(3) 0.007(2) 0.036(2)
O33 0.071(3) 0.097(4) 0.051(3) 0.012(3) 0.004(2) -0.040(3)
O41 0.0291(16) 0.0253(15) 0.075(2) 0.0083(16) -0.0091(16) -0.0108(16)
O42 0.0382(19) 0.040(2) 0.079(3) -0.0002(18) 0.0051(19) 0.0163(17)
O43 0.0274(18) 0.0256(18) 0.082(3) 0.0000(19) -0.0015(18) -0.0024(14)
N11 0.0254(19) 0.0228(16) 0.0319(18) 0.0003(13) 0.0013(16) -0.0045(16)
N21 0.028(2) 0.0227(19) 0.032(2) 0.0007(16) -0.0005(16) 0.0008(15)
N30 0.038(2) 0.044(2) 0.027(2) 0.0070(16) 0.0067(18) 0.000(2)
N40 0.0338(19) 0.027(2) 0.036(2) 0.0062(18) -0.0016(15) 0.0002(18)
C11 0.026(2) 0.023(2) 0.020(2) -0.0065(17) 0.0072(17) -0.0021(17)
C12 0.024(2) 0.020(2) 0.026(2) 0.0029(17) 0.0025(18) -0.0008(16)
C13 0.029(2) 0.042(3) 0.028(2) 0.000(2) 0.008(2) -0.005(2)
C14 0.035(3) 0.050(3) 0.022(2) -0.004(2) 0.0090(19) -0.005(2)
C15 0.069(4) 0.055(4) 0.037(3) -0.005(3) 0.002(3) -0.012(3)
C16 0.086(5) 0.080(5) 0.049(4) -0.021(4) 0.011(4) -0.036(4)
C17 0.047(4) 0.126(8) 0.028(3) -0.019(4) 0.002(3) -0.022(4)
C18 0.043(4) 0.107(7) 0.033(3) -0.006(4) 0.001(3) 0.004(4)
C19 0.040(3) 0.069(3) 0.025(2) -0.002(2) 0.005(2) 0.004(3)
C21 0.029(3) 0.025(2) 0.028(2) 0.0012(18) -0.0009(19) 0.0016(19)
C22 0.024(2) 0.023(2) 0.028(2) 0.0021(18) 0.0012(18) -0.0012(16)
C23 0.033(3) 0.033(3) 0.031(3) 0.005(2) -0.002(2) 0.002(2)
C24 0.031(2) 0.042(3) 0.026(2) 0.005(2) -0.0049(18) 0.003(2)
C25 0.039(3) 0.060(3) 0.027(2) 0.006(2) -0.004(2) -0.008(2)
C26 0.036(3) 0.112(7) 0.028(3) 0.011(4) 0.002(2) -0.002(4)
C27 0.055(4) 0.104(6) 0.033(3) -0.009(4) 0.002(3) 0.025(4)
C28 0.070(4) 0.057(3) 0.039(3) -0.014(2) -0.005(3) 0.013(4)
C29 0.051(3) 0.044(3) 0.028(3) 0.001(2) -0.002(2) -0.004(2)

loop_
_atom_type_symbol
_atom_type_description
_atom_type_scat_dispersion_real
_atom_type_scat_dispersion_imag
_atom_type_scat_source
C C 0.0033 0.0016 'International Tables Vol C Tables 4.2.6.8 and 6.1.1.4'
H H 0.0000 0.0000 'International Tables Vol C Tables 4.2.6.8 and 6.1.1.4'
N N 0.0061 0.0033 'International Tables Vol C Tables 4.2.6.8 and 6.1.1.4'
O O 0.0106 0.0060 'International Tables Vol C Tables 4.2.6.8 and 6.1.1.4'
Pb Pb -3.3944 10.1111 'International Tables Vol C Tables 4.2.6.8 and 6.1.1.4'

loop_
_geom_angle_atom_site_label_1
_geom_angle_atom_site_label_2
_geom_angle_atom_site_label_3
_geom_angle
_geom_angle_site_symmetry_1
_geom_angle_site_symmetry_3
O20 Pb O10 73.05(11) . .
O20 Pb O1 75.77(12) . .
O10 Pb O1 100.92(12) . .
O20 Pb O11 95.71(12) . .
O10 Pb O11 49.98(10) . .
O1 Pb O11 63.95(11) . .
O20 Pb O31 80.46(14) . .
O10 Pb O31 66.84(13) . .
O1 Pb O31 155.70(13) . .
O11 Pb O31 114.20(11) . .
O20 Pb O2 144.11(11) . .
O10 Pb O2 73.73(11) . .
O1 Pb O2 124.01(11) . .
O11 Pb O2 72.63(10) . .
O31 Pb O2 74.31(12) . .
O20 Pb O21 47.95(10) . .
O10 Pb O21 121.00(10) . .
O1 Pb O21 68.48(11) . .
O11 Pb O21 126.07(10) . .
O31 Pb O21 98.99(11) . .
O2 Pb O21 160.60(9) . .
O20 Pb O32 118.39(13) . 1_455
O10 Pb O32 158.34(14) . 1_455
O1 Pb O32 99.84(13) . 1_455
O11 Pb O32 138.20(10) . 1_455
O31 Pb O32 95.79(14) . 1_455
O2 Pb O32 89.55(13) . 1_455
O21 Pb O32 72.80(12) . 1_455
O20 Pb O33 67.91(14) . .
O10 Pb O33 102.25(12) . .
O1 Pb O33 128.22(13) . .
O11 Pb O33 151.91(11) . .
O31 Pb O33 42.82(13) . .
O2 Pb O33 106.77(13) . .
O21 Pb O33 59.86(12) . .
O32 Pb O33 68.96(11) 1_455 .
O20 Pb O31 146.40(12) . 1_455
O10 Pb O31 138.66(11) . 1_455
O1 Pb O31 85.11(12) . 1_455
O11 Pb O31 100.39(10) . 1_455
O31 Pb O31 118.21(15) . 1_455
O2 Pb O31 69.36(11) . 1_455
O21 Pb O31 99.42(10) . 1_455
O32 Pb O31 37.99(11) 1_455 1_455
O33 Pb O31 105.61(12) . 1_455
C11 O10 Pb 99.9(3) . .
C11 O11 Pb 85.2(3) . .
C21 O20 Pb 107.6(3) . .
C21 O21 Pb 79.4(3) . .
N30 O31 Pb 101.4(4) . .
N30 O33 Pb 91.6(4) . .
O32 N30 O31 121.5(5) . .
O32 N30 O33 116.4(5) . .
O31 N30 O33 121.8(6) . .
O42 N40 O43 120.9(4) . .
O42 N40 O41 121.7(4) . .
O43 N40 O41 117.3(4) . .
O10 C11 O11 124.9(5) . .
O10 C11 C12 117.1(4) . .
O11 C11 C12 118.0(5) . .
N11 C12 C11 109.3(4) . .
N11 C12 C13 107.7(4) . .
C11 C12 C13 112.1(4) . .
C14 C13 C12 114.1(4) . .
C15 C14 C19 118.2(5) . .
C15 C14 C13 121.2(5) . .
C19 C14 C13 120.7(5) . .
C14 C15 C16 120.3(7) . .
C17 C16 C15 120.3(7) . .
C18 C17 C16 120.0(7) . .
C17 C18 C19 120.5(7) . .
C18 C19 C14 120.8(6) . .
O21 C21 O20 125.0(5) . .
O21 C21 C22 120.3(4) . .
O20 C21 C22 114.6(4) . .
N21 C22 C21 109.1(4) . .
N21 C22 C23 110.7(4) . .
C21 C22 C23 110.3(4) . .
C24 C23 C22 113.3(4) . .
C25 C24 C29 118.6(5) . .
C25 C24 C23 120.3(5) . .
C29 C24 C23 121.1(5) . .
C24 C25 C26 121.0(6) . .
C27 C26 C25 119.7(7) . .
C26 C27 C28 120.4(6) . .
C29 C28 C27 120.0(6) . .
C28 C29 C24 120.4(6) . .

loop_
_geom_bond_atom_site_label_1
_geom_bond_atom_site_label_2
_geom_bond_distance
_geom_bond_site_symmetry_2
Pb O20 2.343(3) .
Pb O10 2.442(3) .
Pb O1 2.640(4) .
Pb O11 2.747(3) .
Pb O31 2.857(6) .
Pb O2 2.871(3) .
Pb O21 2.962(3) .
Pb O32 3.016(5) 1_455
Pb O33 3.033(6) .
Pb O31 3.373(6) 1_455
O10 C11 1.240(6) .
O11 C11 1.252(5) .
O20 C21 1.282(6) .
O21 C21 1.231(6) .
O31 N30 1.210(6) .
O32 N30 1.205(6) .
O33 N30 1.258(6) .
O41 N40 1.256(5) .
O42 N40 1.222(5) .
O43 N40 1.253(5) .
N11 C12 1.487(6) .
N21 C22 1.485(5) .
C11 C12 1.531(6) .
C12 C13 1.534(6) .
C13 C14 1.501(7) .
C14 C15 1.380(8) .
C14 C19 1.391(8) .
C15 C16 1.394(9) .
C16 C17 1.367(11) .
C17 C18 1.354(12) .
C18 C19 1.382(9) .
C21 C22 1.527(6) .
C22 C23 1.543(7) .
C23 C24 1.508(7) .
C24 C25 1.382(7) .
C24 C29 1.394(7) .
C25 C26 1.383(9) .
C26 C27 1.367(11) .
C27 C28 1.382(11) .
C28 C29 1.377(8) .

loop_
_geom_hbond_atom_site_label_D
_geom_hbond_atom_site_label_H
_geom_hbond_atom_site_label_A
_geom_hbond_distance_DH
_geom_hbond_distance_HA
_geom_hbond_distance_DA
_geom_hbond_angle_DHA
_geom_hbond_site_symmetry_A
O1 H1OA O20 0.86 1.89 2.724(5) 164.1 1_455
O1 H1OB O11 0.86 2.16 2.854(5) 137.6 .
O2 H2OA O33 0.86 2.20 3.035(7) 162.5 3_655
O2 H2OB O21 0.86 2.13 2.921(5) 152.2 3
N11 H11A O33 0.91 1.96 2.790(6) 150.3 3_655
N11 H11B O41 0.91 1.93 2.743(4) 148.4 1_665
N11 H11C O11 0.91 1.97 2.851(5) 161.7 1_655
N21 H21A O2 0.91 2.10 2.912(5) 148.2 3_645
N21 H21B O41 0.91 2.08 2.925(5) 153.1 1_655
N21 H21B O43 0.91 2.27 2.898(5) 125.4 1_655
N21 H21C O43 0.91 1.90 2.780(5) 162.7 .

loop_
_geom_torsion_atom_site_label_1
_geom_torsion_atom_site_label_2
_geom_torsion_atom_site_label_3
_geom_torsion_atom_site_label_4
_geom_torsion
_geom_torsion_site_symmetry_1
O20 Pb O10 C11 114.1(3) .
O1 Pb O10 C11 42.8(3) .
O11 Pb O10 C11 1.0(3) .
O31 Pb O10 C11 -159.3(3) .
O2 Pb O10 C11 -79.7(3) .
O21 Pb O10 C11 114.1(3) .
O32 Pb O10 C11 -120.5(4) 1_455
O33 Pb O10 C11 176.1(3) .
O31 Pb O10 C11 -52.3(4) 1_455
O20 Pb O11 C11 -63.2(3) .
O10 Pb O11 C11 -1.0(3) .
O1 Pb O11 C11 -134.3(3) .
O31 Pb O11 C11 18.9(3) .
O2 Pb O11 C11 82.1(3) .
O21 Pb O11 C11 -103.7(3) .
O32 Pb O11 C11 150.9(3) 1_455
O33 Pb O11 C11 -11.1(4) .
O31 Pb O11 C11 146.4(3) 1_455
O10 Pb O20 C21 -179.4(4) .
O1 Pb O20 C21 -73.1(3) .
O11 Pb O20 C21 -134.3(3) .
O31 Pb O20 C21 112.0(3) .
O2 Pb O20 C21 157.6(3) .
O21 Pb O20 C21 0.6(3) .
O32 Pb O20 C21 20.6(4) 1_455
O33 Pb O20 C21 69.3(3) .
O31 Pb O20 C21 -15.8(5) 1_455
O20 Pb O21 C21 -0.6(3) .
O10 Pb O21 C21 -0.7(3) .
O1 Pb O21 C21 89.4(3) .
O11 Pb O21 C21 60.0(3) .
O31 Pb O21 C21 -69.0(3) .
O2 Pb O21 C21 -136.9(3) .
O32 Pb O21 C21 -162.3(3) 1_455
O33 Pb O21 C21 -87.1(3) .
O31 Pb O21 C21 170.3(3) 1_455
O20 Pb O31 N30 -59.0(3) .
O10 Pb O31 N30 -134.5(4) .
O1 Pb O31 N30 -71.0(5) .
O11 Pb O31 N30 -151.0(3) .
O2 Pb O31 N30 146.8(4) .
O21 Pb O31 N30 -14.6(4) .
O32 Pb O31 N30 58.9(4) 1_455
O33 Pb O31 N30 8.7(3) .
O31 Pb O31 N30 91.3(4) 1_455
O20 Pb O33 N30 91.8(3) .
O10 Pb O33 N30 26.1(3) .
O1 Pb O33 N30 140.8(3) .
O11 Pb O33 N30 34.0(5) .
O31 Pb O33 N30 -8.2(3) .
O2 Pb O33 N30 -50.4(3) .
O21 Pb O33 N30 145.0(3) .
O32 Pb O33 N30 -133.3(3) 1_455
O31 Pb O33 N30 -123.1(3) 1_455
Pb O31 N30 O32 156.9(4) .
Pb O31 N30 O33 -17.0(5) .
Pb O33 N30 O32 -158.6(4) .
Pb O33 N30 O31 15.7(5) .
Pb O10 C11 O11 -2.1(6) .
Pb O10 C11 C12 179.5(3) .
Pb O11 C11 O10 1.8(5) .
Pb O11 C11 C12 -179.7(4) .
O10 C11 C12 N11 -27.6(5) .
O11 C11 C12 N11 153.9(4) .
O10 C11 C12 C13 91.8(5) .
O11 C11 C12 C13 -86.8(5) .
N11 C12 C13 C14 -179.8(4) .
C11 C12 C13 C14 59.9(6) .
C12 C13 C14 C15 -98.8(6) .
C12 C13 C14 C19 82.1(6) .
C19 C14 C15 C16 -0.5(8) .
C13 C14 C15 C16 -179.6(5) .
C14 C15 C16 C17 0.9(10) .
C15 C16 C17 C18 -0.5(10) .
C16 C17 C18 C19 -0.2(10) .
C17 C18 C19 C14 0.6(9) .
C15 C14 C19 C18 -0.2(8) .
C13 C14 C19 C18 178.9(5) .
Pb O21 C21 O20 1.0(5) .
Pb O21 C21 C22 -174.3(4) .
Pb O20 C21 O21 -1.3(6) .
Pb O20 C21 C22 174.2(3) .
O21 C21 C22 N21 -24.2(6) .
O20 C21 C22 N21 160.0(4) .
O21 C21 C22 C23 97.7(5) .
O20 C21 C22 C23 -78.1(5) .
N21 C22 C23 C24 -69.8(5) .
C21 C22 C23 C24 169.2(4) .
C22 C23 C24 C25 -89.4(6) .
C22 C23 C24 C29 88.4(6) .
C29 C24 C25 C26 -0.1(8) .
C23 C24 C25 C26 177.7(5) .
C24 C25 C26 C27 -0.6(9) .
C25 C26 C27 C28 0.8(10) .
C26 C27 C28 C29 -0.4(9) .
C27 C28 C29 C24 -0.3(9) .
C25 C24 C29 C28 0.5(8) .
C23 C24 C29 C28 -177.3(5) .
